data_4083850
loop_
_publ_author_name
'Fang, Ming'
'Wiedner, Eric S.'
'Dougherty, William G.'
'Kassel, W. Scott'
'Liu, Tianbiao'
'DuBois, Daniel L.'
'Bullock, R. Morris'

_publ_section_title
;
 Cobalt Complexes Containing Pendant Amines in the Second Coordination
 Sphere as Electrocatalysts for H2Production
;
_journal_issue 20
_journal_name_full Organometallics
_journal_page_first 5820
_journal_paper_doi 10.1021/om5004607
_journal_volume 33
_journal_year 2014
_chemical_formula_sum 'C35 H41 B Co F9 N2 P2'
_chemical_formula_weight 792.38
_chemical_name_systematic
; 
 ? 
;
_space_group_IT_number 2
_symmetry_cell_setting triclinic
_symmetry_space_group_name_Hall '-P 1'
_symmetry_space_group_name_H-M 'P -1'
_atom_sites_solution_hydrogens geom
_atom_sites_solution_primary direct
_atom_sites_solution_secondary difmap
_audit_creation_method SHELXL-97
_cell_angle_alpha 76.151(10)
_cell_angle_beta 82.519(8)
_cell_angle_gamma 75.569(8)
_cell_formula_units_Z 2
_cell_length_a 8.361(2)
_cell_length_b 10.159(3)
_cell_length_c 20.994(5)
_cell_measurement_reflns_used 3896
_cell_measurement_temperature 110(2)
_cell_measurement_theta_max 28.32
_cell_measurement_theta_min 2.52
_cell_volume 1672.0(8)
_computing_cell_refinement 'Bruker SAINT'
_computing_data_collection 'Bruker APEX2'
_computing_data_reduction 'Bruker SAINT'
_computing_molecular_graphics 'Bruker SHELXTL'
_computing_publication_material 'Bruker SHELXTL'
_computing_structure_refinement 'SHELXL-97 (Sheldrick, 2008)'
_computing_structure_solution 'SHELXS-97 (Sheldrick, 2008)'
_diffrn_ambient_temperature 110(2)
_diffrn_measured_fraction_theta_full 0.990
_diffrn_measured_fraction_theta_max 0.990
_diffrn_measurement_device_type 'Bruker APEX-II CCD'
_diffrn_measurement_method '\f and \w scans'
_diffrn_radiation_monochromator graphite
_diffrn_radiation_source 'fine-focus sealed tube'
_diffrn_radiation_type MoK\a
_diffrn_radiation_wavelength 0.71073
_diffrn_reflns_av_R_equivalents 0.0582
_diffrn_reflns_av_sigmaI/netI 0.1080
_diffrn_reflns_limit_h_max 11
_diffrn_reflns_limit_h_min -12
_diffrn_reflns_limit_k_max 15
_diffrn_reflns_limit_k_min -15
_diffrn_reflns_limit_l_max 32
_diffrn_reflns_limit_l_min -31
_diffrn_reflns_number 29499
_diffrn_reflns_theta_full 33.26
_diffrn_reflns_theta_max 33.26
_diffrn_reflns_theta_min 2.00
_exptl_absorpt_coefficient_mu 0.690
_exptl_absorpt_correction_T_max 0.9863
_exptl_absorpt_correction_T_min 0.8519
_exptl_absorpt_correction_type multi-scan
_exptl_absorpt_process_details SADABS
_exptl_crystal_colour yellow
_exptl_crystal_density_diffrn 1.574
_exptl_crystal_density_method 'not measured'
_exptl_crystal_description plate
_exptl_crystal_F_000 816
_exptl_crystal_size_max 0.24
_exptl_crystal_size_mid 0.08
_exptl_crystal_size_min 0.02
_refine_diff_density_max 0.555
_refine_diff_density_min -0.533
_refine_diff_density_rms 0.106
_refine_ls_extinction_method none
_refine_ls_goodness_of_fit_ref 1.015
_refine_ls_hydrogen_treatment mixed
_refine_ls_matrix_type full
_refine_ls_number_parameters 461
_refine_ls_number_reflns 12747
_refine_ls_number_restraints 0
_refine_ls_restrained_S_all 1.015
_refine_ls_R_factor_all 0.1118
_refine_ls_R_factor_gt 0.0517
_refine_ls_shift/su_max 0.001
_refine_ls_shift/su_mean 0.000
_refine_ls_structure_factor_coef Fsqd
_refine_ls_weighting_details 'calc w=1/[\s^2^(Fo^2^)+(0.0277P)^2^] where P=(Fo^2^+2Fc^2^)/3'
_refine_ls_weighting_scheme calc
_refine_ls_wR_factor_gt 0.0794
_refine_ls_wR_factor_ref 0.0951
_reflns_number_gt 7726
_reflns_number_total 12747
_reflns_threshold_expression >2sigma(I)
_cod_data_source_file om5004607_si_002.cif
_cod_data_source_block pnl153_Co(III)HCpC6F5
_cod_depositor_comments
;
The following automatic conversions were performed:

'_symmetry_cell_setting' value 'Triclinic' changed to 'triclinic'
according to
/usr/data/users/saulius/crontab/automatic-downloads/rss-feeds/ACS/lib/dictionaries/cif_core.dic
dictionary named 'cif_core.dic' version 2.4.2 from 2011-04-26.

Automatic conversion script
Id: cif_fix_values 2281 2013-09-26 08:29:07Z andrius 
;
_cod_original_cell_volume 1672.0(7)
_cod_original_sg_symbol_H-M P-1
_cod_database_code 4083850

loop_
_symmetry_equiv_pos_as_xyz
'x, y, z'
'-x, -y, -z'

loop_
_atom_site_label
_atom_site_type_symbol
_atom_site_fract_x
_atom_site_fract_y
_atom_site_fract_z
_atom_site_U_iso_or_equiv
_atom_site_adp_type
_atom_site_occupancy
_atom_site_symmetry_multiplicity
_atom_site_calc_flag
_atom_site_refinement_flags
Co1 Co 0.16190(3) 0.90926(3) 0.257635(13) 0.01045(6) Uani 1 1 d .
H1A H 0.277(3) 0.845(2) 0.2158(12) 0.035(7) Uiso 1 1 d .
F1 F -0.21369(14) 1.04469(13) 0.09266(6) 0.0201(3) Uani 1 1 d .
F2 F -0.20087(16) 0.95502(14) -0.01743(6) 0.0253(3) Uani 1 1 d .
F3 F 0.02073(17) 0.71633(15) -0.03536(6) 0.0311(3) Uani 1 1 d .
F4 F 0.22212(18) 0.56731(14) 0.06127(6) 0.0305(3) Uani 1 1 d .
F5 F 0.20354(15) 0.65031(12) 0.17389(6) 0.0210(3) Uani 1 1 d .
B1 B 0.8582(3) 0.3823(3) 0.36115(13) 0.0205(5) Uani 1 1 d .
F6 F 0.89902(17) 0.49981(13) 0.31988(7) 0.0317(3) Uani 1 1 d .
F7 F 0.72999(16) 0.35149(14) 0.33474(7) 0.0287(3) Uani 1 1 d .
F8 F 0.99491(16) 0.27097(14) 0.36507(7) 0.0311(3) Uani 1 1 d .
F9 F 0.80817(17) 0.40591(17) 0.42354(7) 0.0421(4) Uani 1 1 d .
N1 N 0.4248(2) 0.95559(17) 0.37673(8) 0.0134(3) Uani 1 1 d .
N2 N 0.5762(2) 0.79924(17) 0.23533(8) 0.0135(3) Uani 1 1 d .
P1 P 0.31758(6) 0.76441(5) 0.33129(2) 0.01033(10) Uani 1 1 d .
P2 P 0.33391(6) 1.04088(5) 0.25005(2) 0.01076(10) Uani 1 1 d .
C1 C 0.2762(2) 0.5925(2) 0.37601(10) 0.0126(4) Uani 1 1 d .
C2 C 0.4073(3) 0.5234(2) 0.42666(10) 0.0173(4) Uani 1 1 d .
H2A H 0.4055 0.4248 0.4425 0.026 Uiso 1 1 calc R
H2B H 0.3822 0.5700 0.4638 0.026 Uiso 1 1 calc R
H2C H 0.5173 0.5315 0.4058 0.026 Uiso 1 1 calc R
C3 C 0.1055(2) 0.6127(2) 0.41345(10) 0.0159(4) Uani 1 1 d .
H3A H 0.0919 0.5239 0.4419 0.024 Uiso 1 1 calc R
H3B H 0.0196 0.6459 0.3820 0.024 Uiso 1 1 calc R
H3C H 0.0956 0.6813 0.4404 0.024 Uiso 1 1 calc R
C4 C 0.2886(3) 0.5004(2) 0.32695(10) 0.0171(4) Uani 1 1 d .
H4A H 0.2606 0.4121 0.3500 0.026 Uiso 1 1 calc R
H4B H 0.4018 0.4821 0.3064 0.026 Uiso 1 1 calc R
H4C H 0.2113 0.5478 0.2929 0.026 Uiso 1 1 calc R
C5 C 0.3181(2) 0.8580(2) 0.39731(10) 0.0132(4) Uani 1 1 d .
H5A H 0.2039 0.9088 0.4078 0.016 Uiso 1 1 calc R
H5B H 0.3573 0.7900 0.4376 0.016 Uiso 1 1 calc R
C6 C 0.6160(2) 1.0636(2) 0.41537(10) 0.0133(4) Uani 1 1 d .
H6A H 0.5656 1.1524 0.3908 0.016 Uiso 1 1 calc R
C7 C 0.7483(2) 1.0505(2) 0.45217(10) 0.0161(4) Uani 1 1 d .
H7A H 0.7877 1.1307 0.4517 0.019 Uiso 1 1 calc R
C8 C 0.8235(2) 0.9238(2) 0.48923(10) 0.0169(4) Uani 1 1 d .
H8A H 0.9125 0.9163 0.5148 0.020 Uiso 1 1 calc R
C9 C 0.7661(2) 0.8079(2) 0.48827(10) 0.0156(4) Uani 1 1 d .
H9A H 0.8155 0.7199 0.5138 0.019 Uiso 1 1 calc R
C10 C 0.6371(2) 0.8184(2) 0.45047(10) 0.0150(4) Uani 1 1 d .
H10A H 0.6029 0.7367 0.4492 0.018 Uiso 1 1 calc R
C11 C 0.5565(2) 0.9473(2) 0.41414(9) 0.0121(4) Uani 1 1 d .
C12 C 0.3571(3) 1.0810(2) 0.32979(10) 0.0146(4) Uani 1 1 d .
H12A H 0.4313 1.1463 0.3225 0.017 Uiso 1 1 calc R
H12B H 0.2477 1.1269 0.3479 0.017 Uiso 1 1 calc R
C13 C 0.3108(3) 1.2145(2) 0.19154(10) 0.0146(4) Uani 1 1 d .
C14 C 0.1493(3) 1.3125(2) 0.21008(10) 0.0177(4) Uani 1 1 d .
H14A H 0.1408 1.4045 0.1808 0.027 Uiso 1 1 calc R
H14B H 0.1487 1.3207 0.2557 0.027 Uiso 1 1 calc R
H14C H 0.0550 1.2750 0.2057 0.027 Uiso 1 1 calc R
C15 C 0.3094(3) 1.1942(2) 0.12171(10) 0.0189(4) Uani 1 1 d .
H15A H 0.2736 1.2850 0.0922 0.028 Uiso 1 1 calc R
H15B H 0.2327 1.1354 0.1216 0.028 Uiso 1 1 calc R
H15C H 0.4211 1.1494 0.1066 0.028 Uiso 1 1 calc R
C16 C 0.4570(3) 1.2800(2) 0.19368(11) 0.0203(5) Uani 1 1 d .
H16A H 0.4485 1.3663 0.1599 0.030 Uiso 1 1 calc R
H16B H 0.5615 1.2147 0.1853 0.030 Uiso 1 1 calc R
H16C H 0.4541 1.3006 0.2371 0.030 Uiso 1 1 calc R
C17 C 0.5498(2) 0.9472(2) 0.22944(10) 0.0135(4) Uani 1 1 d .
H17A H 0.5836 0.9892 0.1836 0.016 Uiso 1 1 calc R
H17B H 0.6240 0.9634 0.2584 0.016 Uiso 1 1 calc R
C18 C 0.5255(3) 0.8171(2) 0.12075(10) 0.0187(4) Uani 1 1 d .
H18A H 0.4655 0.9108 0.1177 0.022 Uiso 1 1 calc R
C19 C 0.5470(3) 0.7570(3) 0.06629(11) 0.0250(5) Uani 1 1 d .
H19A H 0.5018 0.8104 0.0264 0.030 Uiso 1 1 calc R
C20 C 0.6327(3) 0.6213(3) 0.06952(12) 0.0282(6) Uani 1 1 d .
H20A H 0.6461 0.5805 0.0324 0.034 Uiso 1 1 calc R
C21 C 0.6994(3) 0.5452(2) 0.12818(12) 0.0271(5) Uani 1 1 d .
H21A H 0.7598 0.4518 0.1308 0.032 Uiso 1 1 calc R
C22 C 0.6793(3) 0.6035(2) 0.18289(11) 0.0204(5) Uani 1 1 d .
H22A H 0.7252 0.5498 0.2226 0.024 Uiso 1 1 calc R
C23 C 0.5914(2) 0.7411(2) 0.17963(10) 0.0148(4) Uani 1 1 d .
C24 C 0.5412(2) 0.7211(2) 0.30055(9) 0.0134(4) Uani 1 1 d .
H24A H 0.6092 0.7393 0.3314 0.016 Uiso 1 1 calc R
H24B H 0.5746 0.6205 0.3005 0.016 Uiso 1 1 calc R
C25 C -0.0222(2) 0.8994(2) 0.20063(10) 0.0120(4) Uani 1 1 d .
C26 C -0.0389(2) 0.8183(2) 0.26507(10) 0.0128(4) Uani 1 1 d .
H26A H -0.0352 0.7163 0.2769 0.015 Uiso 1 1 calc R
C27 C -0.0691(2) 0.9095(2) 0.31016(10) 0.0134(4) Uani 1 1 d .
H27A H -0.0884 0.8815 0.3590 0.016 Uiso 1 1 calc R
C28 C -0.0672(2) 1.0443(2) 0.27414(10) 0.0149(4) Uani 1 1 d .
H28A H -0.0850 1.1292 0.2927 0.018 Uiso 1 1 calc R
C29 C -0.0371(2) 1.0393(2) 0.20596(10) 0.0142(4) Uani 1 1 d .
H29A H -0.0307 1.1203 0.1685 0.017 Uiso 1 1 calc R
C30 C -0.0049(2) 0.8513(2) 0.13827(10) 0.0137(4) Uani 1 1 d .
C31 C -0.1048(2) 0.9246(2) 0.08724(10) 0.0152(4) Uani 1 1 d .
C32 C -0.0989(3) 0.8806(2) 0.02954(10) 0.0182(4) Uani 1 1 d .
C33 C 0.0115(3) 0.7598(2) 0.02088(11) 0.0212(5) Uani 1 1 d .
C34 C 0.1134(3) 0.6847(2) 0.06964(11) 0.0199(5) Uani 1 1 d .
C35 C 0.1031(3) 0.7295(2) 0.12771(10) 0.0160(4) Uani 1 1 d .

loop_
_atom_site_aniso_label
_atom_site_aniso_U_11
_atom_site_aniso_U_22
_atom_site_aniso_U_33
_atom_site_aniso_U_23
_atom_site_aniso_U_13
_atom_site_aniso_U_12
Co1 0.00971(12) 0.01242(14) 0.01008(14) -0.00255(11) -0.00149(10) -0.00359(11)
F1 0.0171(6) 0.0232(7) 0.0170(6) -0.0025(5) -0.0023(5) -0.0006(5)
F2 0.0268(7) 0.0359(8) 0.0142(7) -0.0013(6) -0.0099(5) -0.0082(6)
F3 0.0436(9) 0.0396(8) 0.0167(7) -0.0155(6) -0.0053(6) -0.0109(7)
F4 0.0434(9) 0.0232(7) 0.0246(8) -0.0125(6) -0.0046(6) 0.0010(7)
F5 0.0275(7) 0.0173(6) 0.0167(7) -0.0042(5) -0.0076(5) 0.0010(5)
B1 0.0172(12) 0.0222(13) 0.0218(14) -0.0060(11) -0.0034(10) -0.0018(10)
F6 0.0297(8) 0.0202(7) 0.0463(9) 0.0011(7) -0.0145(7) -0.0094(6)
F7 0.0280(7) 0.0278(8) 0.0343(8) -0.0050(6) -0.0084(6) -0.0123(6)
F8 0.0224(7) 0.0261(7) 0.0331(8) 0.0016(6) 0.0024(6) 0.0062(6)
F9 0.0264(8) 0.0722(12) 0.0306(9) -0.0283(8) 0.0018(6) -0.0020(8)
N1 0.0180(8) 0.0124(8) 0.0119(8) 0.0008(7) -0.0061(7) -0.0080(7)
N2 0.0162(8) 0.0128(8) 0.0114(8) -0.0038(7) 0.0018(7) -0.0034(7)
P1 0.0103(2) 0.0121(2) 0.0093(2) -0.0025(2) -0.00078(19) -0.0035(2)
P2 0.0112(2) 0.0120(2) 0.0100(2) -0.0027(2) -0.00143(19) -0.0036(2)
C1 0.0154(9) 0.0116(9) 0.0114(10) -0.0016(8) -0.0009(8) -0.0049(8)
C2 0.0170(10) 0.0177(10) 0.0151(10) 0.0002(8) -0.0020(8) -0.0034(9)
C3 0.0155(10) 0.0188(10) 0.0131(10) -0.0013(8) 0.0003(8) -0.0059(9)
C4 0.0206(10) 0.0145(10) 0.0172(11) -0.0040(8) -0.0020(8) -0.0052(9)
C5 0.0155(9) 0.0149(10) 0.0111(10) -0.0043(8) -0.0006(8) -0.0057(8)
C6 0.0137(9) 0.0145(10) 0.0128(10) -0.0049(8) -0.0006(8) -0.0035(8)
C7 0.0167(10) 0.0190(11) 0.0162(11) -0.0073(9) 0.0014(8) -0.0085(9)
C8 0.0117(9) 0.0247(11) 0.0159(11) -0.0045(9) -0.0024(8) -0.0064(9)
C9 0.0152(10) 0.0182(10) 0.0117(10) -0.0004(8) -0.0019(8) -0.0030(8)
C10 0.0169(10) 0.0149(10) 0.0133(10) -0.0017(8) -0.0019(8) -0.0047(8)
C11 0.0118(9) 0.0173(10) 0.0088(9) -0.0051(8) 0.0003(7) -0.0047(8)
C12 0.0165(10) 0.0145(10) 0.0141(10) -0.0042(8) -0.0036(8) -0.0038(8)
C13 0.0197(10) 0.0144(10) 0.0103(10) -0.0005(8) -0.0021(8) -0.0064(8)
C14 0.0197(10) 0.0140(10) 0.0186(11) -0.0025(9) -0.0015(9) -0.0030(9)
C15 0.0255(11) 0.0176(11) 0.0127(10) -0.0001(8) -0.0036(9) -0.0055(9)
C16 0.0236(11) 0.0202(11) 0.0196(11) -0.0038(9) 0.0008(9) -0.0113(10)
C17 0.0123(9) 0.0161(10) 0.0124(10) -0.0027(8) 0.0019(7) -0.0055(8)
C18 0.0204(11) 0.0210(11) 0.0153(11) -0.0036(9) -0.0006(9) -0.0066(9)
C19 0.0303(13) 0.0329(14) 0.0145(11) -0.0036(10) -0.0025(9) -0.0131(11)
C20 0.0402(15) 0.0319(14) 0.0188(12) -0.0137(11) 0.0060(11) -0.0159(12)
C21 0.0340(13) 0.0201(12) 0.0290(14) -0.0114(10) 0.0053(11) -0.0076(11)
C22 0.0228(11) 0.0195(11) 0.0179(11) -0.0037(9) 0.0005(9) -0.0045(9)
C23 0.0116(9) 0.0182(10) 0.0166(10) -0.0051(9) 0.0024(8) -0.0072(8)
C24 0.0116(9) 0.0164(10) 0.0109(10) -0.0021(8) -0.0004(7) -0.0014(8)
C25 0.0104(9) 0.0131(9) 0.0131(10) -0.0030(8) -0.0017(7) -0.0033(8)
C26 0.0095(9) 0.0164(10) 0.0139(10) -0.0038(8) -0.0009(7) -0.0048(8)
C27 0.0102(9) 0.0197(10) 0.0111(10) -0.0052(8) 0.0003(7) -0.0034(8)
C28 0.0101(9) 0.0167(10) 0.0192(11) -0.0072(9) -0.0025(8) -0.0018(8)
C29 0.0140(9) 0.0149(10) 0.0148(10) -0.0017(8) -0.0035(8) -0.0055(8)
C30 0.0157(9) 0.0147(10) 0.0130(10) -0.0030(8) -0.0006(8) -0.0082(8)
C31 0.0136(9) 0.0168(10) 0.0150(10) -0.0024(8) 0.0002(8) -0.0050(8)
C32 0.0189(10) 0.0253(12) 0.0114(10) 0.0007(9) -0.0047(8) -0.0096(9)
C33 0.0284(12) 0.0264(12) 0.0141(11) -0.0086(9) -0.0010(9) -0.0122(10)
C34 0.0260(11) 0.0177(11) 0.0183(11) -0.0081(9) -0.0005(9) -0.0060(9)
C35 0.0191(10) 0.0172(10) 0.0126(10) -0.0002(8) -0.0052(8) -0.0064(9)

loop_
_atom_type_symbol
_atom_type_description
_atom_type_scat_dispersion_real
_atom_type_scat_dispersion_imag
_atom_type_scat_source
C C 0.0033 0.0016 'International Tables Vol C Tables 4.2.6.8 and 6.1.1.4'
H H 0.0000 0.0000 'International Tables Vol C Tables 4.2.6.8 and 6.1.1.4'
B B 0.0013 0.0007 'International Tables Vol C Tables 4.2.6.8 and 6.1.1.4'
N N 0.0061 0.0033 'International Tables Vol C Tables 4.2.6.8 and 6.1.1.4'
F F 0.0171 0.0103 'International Tables Vol C Tables 4.2.6.8 and 6.1.1.4'
P P 0.1023 0.0942 'International Tables Vol C Tables 4.2.6.8 and 6.1.1.4'
Co Co 0.3494 0.9721 'International Tables Vol C Tables 4.2.6.8 and 6.1.1.4'

loop_
_geom_angle_atom_site_label_1
_geom_angle_atom_site_label_2
_geom_angle_atom_site_label_3
_geom_angle
C26 Co1 C29 66.66(8)
C26 Co1 C27 40.19(7)
C29 Co1 C27 66.26(8)
C26 Co1 C28 66.73(8)
C29 Co1 C28 39.91(8)
C27 Co1 C28 38.98(8)
C26 Co1 C25 39.53(7)
C29 Co1 C25 39.73(7)
C27 Co1 C25 66.58(8)
C28 Co1 C25 66.76(8)
C26 Co1 P2 168.79(6)
C29 Co1 P2 104.07(6)
C27 Co1 P2 131.34(6)
C28 Co1 P2 102.17(6)
C25 Co1 P2 136.08(6)
C26 Co1 P1 102.45(6)
C29 Co1 P1 164.99(6)
C27 Co1 P1 98.73(6)
C28 Co1 P1 127.30(6)
C25 Co1 P1 136.20(6)
P2 Co1 P1 85.39(3)
C26 Co1 H1A 104.6(10)
C29 Co1 H1A 110.0(10)
C27 Co1 H1A 144.4(10)
C28 Co1 H1A 149.9(10)
C25 Co1 H1A 88.1(10)
P2 Co1 H1A 84.2(10)
P1 Co1 H1A 82.2(10)
F9 B1 F6 110.3(2)
F9 B1 F8 108.7(2)
F6 B1 F8 109.85(19)
F9 B1 F7 110.22(19)
F6 B1 F7 108.1(2)
F8 B1 F7 109.69(19)
C11 N1 C12 122.04(16)
C11 N1 C5 120.55(16)
C12 N1 C5 114.73(16)
C23 N2 C17 121.55(17)
C23 N2 C24 121.28(16)
C17 N2 C24 115.13(15)
C5 P1 C1 104.56(9)
C5 P1 C24 103.56(9)
C1 P1 C24 103.75(9)
C5 P1 Co1 106.60(7)
C1 P1 Co1 123.57(7)
C24 P1 Co1 112.88(7)
C12 P2 C17 101.06(9)
C12 P2 C13 103.21(9)
C17 P2 C13 103.84(9)
C12 P2 Co1 113.40(7)
C17 P2 Co1 110.74(7)
C13 P2 Co1 122.16(7)
C4 C1 C3 110.99(16)
C4 C1 C2 109.71(16)
C3 C1 C2 108.05(16)
C4 C1 P1 109.40(14)
C3 C1 P1 110.18(14)
C2 C1 P1 108.46(13)
C1 C2 H2A 109.5
C1 C2 H2B 109.5
H2A C2 H2B 109.5
C1 C2 H2C 109.5
H2A C2 H2C 109.5
H2B C2 H2C 109.5
C1 C3 H3A 109.5
C1 C3 H3B 109.5
H3A C3 H3B 109.5
C1 C3 H3C 109.5
H3A C3 H3C 109.5
H3B C3 H3C 109.5
C1 C4 H4A 109.5
C1 C4 H4B 109.5
H4A C4 H4B 109.5
C1 C4 H4C 109.5
H4A C4 H4C 109.5
H4B C4 H4C 109.5
N1 C5 P1 110.67(13)
N1 C5 H5A 109.5
P1 C5 H5A 109.5
N1 C5 H5B 109.5
P1 C5 H5B 109.5
H5A C5 H5B 108.1
C7 C6 C11 120.7(2)
C7 C6 H6A 119.6
C11 C6 H6A 119.6
C8 C7 C6 121.55(19)
C8 C7 H7A 119.2
C6 C7 H7A 119.2
C7 C8 C9 118.3(2)
C7 C8 H8A 120.9
C9 C8 H8A 120.9
C8 C9 C10 120.9(2)
C8 C9 H9A 119.5
C10 C9 H9A 119.5
C9 C10 C11 121.22(19)
C9 C10 H10A 119.4
C11 C10 H10A 119.4
C6 C11 C10 117.24(18)
C6 C11 N1 122.53(19)
C10 C11 N1 120.20(18)
N1 C12 P2 111.13(13)
N1 C12 H12A 109.4
P2 C12 H12A 109.4
N1 C12 H12B 109.4
P2 C12 H12B 109.4
H12A C12 H12B 108.0
C15 C13 C14 110.09(17)
C15 C13 C16 108.56(16)
C14 C13 C16 108.91(17)
C15 C13 P2 108.84(14)
C14 C13 P2 109.87(14)
C16 C13 P2 110.57(15)
C13 C14 H14A 109.5
C13 C14 H14B 109.5
H14A C14 H14B 109.5
C13 C14 H14C 109.5
H14A C14 H14C 109.5
H14B C14 H14C 109.5
C13 C15 H15A 109.5
C13 C15 H15B 109.5
H15A C15 H15B 109.5
C13 C15 H15C 109.5
H15A C15 H15C 109.5
H15B C15 H15C 109.5
C13 C16 H16A 109.5
C13 C16 H16B 109.5
H16A C16 H16B 109.5
C13 C16 H16C 109.5
H16A C16 H16C 109.5
H16B C16 H16C 109.5
N2 C17 P2 116.28(13)
N2 C17 H17A 108.2
P2 C17 H17A 108.2
N2 C17 H17B 108.2
P2 C17 H17B 108.2
H17A C17 H17B 107.4
C23 C18 C19 120.5(2)
C23 C18 H18A 119.7
C19 C18 H18A 119.7
C20 C19 C18 120.9(2)
C20 C19 H19A 119.5
C18 C19 H19A 119.5
C19 C20 C21 118.8(2)
C19 C20 H20A 120.6
C21 C20 H20A 120.6
C22 C21 C20 121.1(2)
C22 C21 H21A 119.5
C20 C21 H21A 119.5
C21 C22 C23 120.1(2)
C21 C22 H22A 120.0
C23 C22 H22A 120.0
C18 C23 C22 118.65(19)
C18 C23 N2 122.24(19)
C22 C23 N2 119.09(19)
N2 C24 P1 113.56(14)
N2 C24 H24A 108.9
P1 C24 H24A 108.9
N2 C24 H24B 108.9
P1 C24 H24B 108.9
H24A C24 H24B 107.7
C26 C25 C29 107.64(17)
C26 C25 C30 126.69(18)
C29 C25 C30 125.53(18)
C26 C25 Co1 69.39(11)
C29 C25 Co1 69.72(11)
C30 C25 Co1 129.65(13)
C25 C26 C27 107.90(17)
C25 C26 Co1 71.08(11)
C27 C26 Co1 70.42(11)
C25 C26 H26A 126.0
C27 C26 H26A 126.0
Co1 C26 H26A 126.0
C28 C27 C26 108.45(18)
C28 C27 Co1 70.74(11)
C26 C27 Co1 69.39(10)
C28 C27 H27A 125.8
C26 C27 H27A 125.8
Co1 C27 H27A 125.8
C27 C28 C29 107.86(17)
C27 C28 Co1 70.28(11)
C29 C28 Co1 69.72(11)
C27 C28 H28A 126.1
C29 C28 H28A 126.1
Co1 C28 H28A 126.1
C25 C29 C28 108.12(18)
C25 C29 Co1 70.55(12)
C28 C29 Co1 70.36(12)
C25 C29 H29A 125.9
C28 C29 H29A 125.9
Co1 C29 H29A 125.9
C35 C30 C31 115.71(18)
C35 C30 C25 123.29(19)
C31 C30 C25 120.92(18)
F1 C31 C32 116.64(19)
F1 C31 C30 120.27(17)
C32 C31 C30 123.08(19)
F2 C32 C33 120.62(19)
F2 C32 C31 120.16(19)
C33 C32 C31 119.2(2)
F3 C33 C34 120.2(2)
F3 C33 C32 120.1(2)
C34 C33 C32 119.72(19)
F4 C34 C33 119.98(18)
F4 C34 C35 119.9(2)
C33 C34 C35 120.1(2)
F5 C35 C30 120.58(18)
F5 C35 C34 117.26(19)
C30 C35 C34 122.2(2)

loop_
_geom_bond_atom_site_label_1
_geom_bond_atom_site_label_2
_geom_bond_distance
Co1 C26 2.081(2)
Co1 C29 2.093(2)
Co1 C27 2.0951(19)
Co1 C28 2.101(2)
Co1 C25 2.104(2)
Co1 P2 2.1629(7)
Co1 P1 2.1750(7)
Co1 H1A 1.37(2)
F1 C31 1.347(2)
F2 C32 1.346(2)
F3 C33 1.343(2)
F4 C34 1.341(2)
F5 C35 1.339(2)
B1 F9 1.381(3)
B1 F6 1.387(3)
B1 F8 1.388(3)
B1 F7 1.399(3)
N1 C11 1.409(3)
N1 C12 1.449(3)
N1 C5 1.449(2)
N2 C23 1.410(2)
N2 C17 1.440(2)
N2 C24 1.443(2)
P1 C5 1.8604(19)
P1 C1 1.866(2)
P1 C24 1.8757(19)
P2 C12 1.859(2)
P2 C17 1.868(2)
P2 C13 1.874(2)
C1 C4 1.528(3)
C1 C3 1.528(3)
C1 C2 1.545(3)
C2 H2A 0.9800
C2 H2B 0.9800
C2 H2C 0.9800
C3 H3A 0.9800
C3 H3B 0.9800
C3 H3C 0.9800
C4 H4A 0.9800
C4 H4B 0.9800
C4 H4C 0.9800
C5 H5A 0.9900
C5 H5B 0.9900
C6 C7 1.392(3)
C6 C11 1.397(3)
C6 H6A 0.9500
C7 C8 1.379(3)
C7 H7A 0.9500
C8 C9 1.383(3)
C8 H8A 0.9500
C9 C10 1.389(3)
C9 H9A 0.9500
C10 C11 1.403(3)
C10 H10A 0.9500
C12 H12A 0.9900
C12 H12B 0.9900
C13 C15 1.530(3)
C13 C14 1.531(3)
C13 C16 1.540(3)
C14 H14A 0.9800
C14 H14B 0.9800
C14 H14C 0.9800
C15 H15A 0.9800
C15 H15B 0.9800
C15 H15C 0.9800
C16 H16A 0.9800
C16 H16B 0.9800
C16 H16C 0.9800
C17 H17A 0.9900
C17 H17B 0.9900
C18 C23 1.392(3)
C18 C19 1.392(3)
C18 H18A 0.9500
C19 C20 1.376(3)
C19 H19A 0.9500
C20 C21 1.391(3)
C20 H20A 0.9500
C21 C22 1.387(3)
C21 H21A 0.9500
C22 C23 1.398(3)
C22 H22A 0.9500
C24 H24A 0.9900
C24 H24B 0.9900
C25 C26 1.415(3)
C25 C29 1.426(3)
C25 C30 1.481(3)
C26 C27 1.435(3)
C26 H26A 1.0000
C27 C28 1.400(3)
C27 H27A 1.0000
C28 C29 1.431(3)
C28 H28A 1.0000
C29 H29A 1.0000
C30 C35 1.385(3)
C30 C31 1.393(3)
C31 C32 1.379(3)
C32 C33 1.374(3)
C33 C34 1.373(3)
C34 C35 1.385(3)
